data_7245606
loop_
_publ_author_name
'Zhang, Jia-Hui'
'Cao, Mingming'
'Zhang, Yu'
'Li, Xiao-Hui'
'Gu, Yu-Cheng'
'Li, Xiao-Nian'
'Di, Ying-Tong'
'Hao, Xiao-Jiang'

_publ_section_title
;
 Scalemic myrionsumamide A, tetracyclic skeleton alkaloids from
 Myrioneuron effusum
;
_journal_issue 43
_journal_name_full 'RSC Advances'
_journal_page_first 28147
_journal_page_last 28151
_journal_paper_doi 10.1039/D2RA05342J
_journal_volume 12
_journal_year 2022
_chemical_formula_moiety 'C15 H24 N2 O2'
_chemical_formula_sum 'C15 H24 N2 O2'
_chemical_formula_weight 264.36
_space_group_crystal_system triclinic
_space_group_IT_number 2
_space_group_name_Hall '-P 1'
_space_group_name_H-M_alt 'P -1'
_atom_sites_solution_hydrogens geom
_atom_sites_solution_primary direct
_atom_sites_solution_secondary difmap
_audit_creation_method SHELXL-2014/7
_audit_update_record
;
2022-07-14 deposited with the CCDC.	2022-09-23 downloaded from the CCDC.
;
_cell_angle_alpha 92.7820(10)
_cell_angle_beta 96.8930(10)
_cell_angle_gamma 108.4380(10)
_cell_formula_units_Z 4
_cell_length_a 10.0436(5)
_cell_length_b 11.4268(6)
_cell_length_c 12.7535(6)
_cell_measurement_reflns_used 9805
_cell_measurement_temperature 100(2)
_cell_measurement_theta_max 70.22
_cell_measurement_theta_min 4.10
_cell_volume 1372.67(12)
_computing_cell_refinement 'Bruker SAINT'
_computing_data_collection 'Bruker APEX2'
_computing_data_reduction 'Bruker SAINT'
_computing_molecular_graphics 'Bruker SHELXTL'
_computing_publication_material 'Bruker SHELXTL'
_computing_structure_refinement 'SHELXL-2014 (Sheldrick 2014)'
_computing_structure_solution 'SHELXS-97 (Sheldrick 2008)'
_diffrn_ambient_temperature 100(2)
_diffrn_measured_fraction_theta_full 0.908
_diffrn_measured_fraction_theta_max 0.882
_diffrn_measurement_device_type 'Bruker APEX-II CCD'
_diffrn_measurement_method '\f and \w scans'
_diffrn_radiation_type CuK\a
_diffrn_radiation_wavelength 1.54178
_diffrn_reflns_av_R_equivalents 0.0477
_diffrn_reflns_av_unetI/netI 0.0407
_diffrn_reflns_Laue_measured_fraction_full 0.908
_diffrn_reflns_Laue_measured_fraction_max 0.882
_diffrn_reflns_limit_h_max 12
_diffrn_reflns_limit_h_min -12
_diffrn_reflns_limit_k_max 13
_diffrn_reflns_limit_k_min -12
_diffrn_reflns_limit_l_max 14
_diffrn_reflns_limit_l_min -15
_diffrn_reflns_number 17390
_diffrn_reflns_point_group_measured_fraction_full 0.908
_diffrn_reflns_point_group_measured_fraction_max 0.882
_diffrn_reflns_theta_full 67.679
_diffrn_reflns_theta_max 70.303
_diffrn_reflns_theta_min 3.505
_diffrn_source 'fine-focus sealed tube'
_exptl_absorpt_coefficient_mu 0.676
_exptl_absorpt_correction_type multi-scan
_exptl_absorpt_process_details sadabs
_exptl_crystal_colour colourless
_exptl_crystal_density_diffrn 1.279
_exptl_crystal_description block
_exptl_crystal_F_000 576
_exptl_crystal_size_max 1.650
_exptl_crystal_size_mid 1.170
_exptl_crystal_size_min 0.480
_exptl_transmission_factor_max 0.7533
_exptl_transmission_factor_min 0.2720
_refine_diff_density_max 0.626
_refine_diff_density_min -0.753
_refine_diff_density_rms 0.109
_refine_ls_extinction_coef 0.021(2)
_refine_ls_extinction_expression Fc^*^=kFc[1+0.001xFc^2^\l^3^/sin(2\q)]^-1/4^
_refine_ls_extinction_method 'SHELXL-2014/7 (Sheldrick 2014'
_refine_ls_goodness_of_fit_ref 1.107
_refine_ls_hydrogen_treatment constr
_refine_ls_matrix_type full
_refine_ls_number_parameters 346
_refine_ls_number_reflns 4629
_refine_ls_number_restraints 0
_refine_ls_restrained_S_all 1.107
_refine_ls_R_factor_all 0.0747
_refine_ls_R_factor_gt 0.0744
_refine_ls_shift/su_max 0.000
_refine_ls_shift/su_mean 0.000
_refine_ls_structure_factor_coef Fsqd
_refine_ls_weighting_details 'w=1/[\s^2^(Fo^2^)+(0.1396P)^2^+1.2148P] where P=(Fo^2^+2Fc^2^)/3'
_refine_ls_weighting_scheme calc
_refine_ls_wR_factor_gt 0.2159
_refine_ls_wR_factor_ref 0.2165
_reflns_Friedel_coverage 0.000
_reflns_number_gt 4598
_reflns_number_total 4629
_reflns_threshold_expression 'I > 2\s(I)'
_cod_data_source_file d2ra05342j2.cif
_cod_data_source_block cu_hmen50_0m
_cod_database_code 7245606
_shelx_shelxl_version_number 2014/7
_shelx_space_group_comment
;
The symmetry employed for this shelxl refinement is uniquely defined
by the following loop, which should always be used as a source of
symmetry information in preference to the above space-group names.
They are only intended as comments.
;
_shelx_estimated_absorpt_t_min 0.402
_shelx_estimated_absorpt_t_max 0.737

loop_
_space_group_symop_operation_xyz
'x, y, z'
'-x, -y, -z'

loop_
_atom_site_label
_atom_site_type_symbol
_atom_site_fract_x
_atom_site_fract_y
_atom_site_fract_z
_atom_site_U_iso_or_equiv
_atom_site_adp_type
_atom_site_occupancy
_atom_site_site_symmetry_order
_atom_site_calc_flag
_atom_site_refinement_flags_posn
_atom_site_refinement_flags_adp
_atom_site_refinement_flags_occupancy
_atom_site_disorder_assembly
_atom_site_disorder_group
O16 O 0.89642(16) 0.62120(14) -0.06014(11) 0.0160(4) Uani 1 1 d . . . . .
H16 H 0.9346 0.5690 -0.0778 0.024 Uiso 1 1 calc R U . . .
O17 O 0.97074(17) 0.52973(14) 0.14976(12) 0.0179(4) Uani 1 1 d . . . . .
O17' O -0.04869(16) 0.85652(15) 0.45151(11) 0.0181(4) Uani 1 1 d . . . . .
O16' O -0.00727(18) 0.95404(15) 0.68084(12) 0.0209(4) Uani 1 1 d . . . . .
H16' H -0.0031 1.0018 0.6324 0.031 Uiso 1 1 calc R U . . .
N1 N 0.81379(19) 0.62942(17) 0.17544(13) 0.0148(4) Uani 1 1 d . . . . .
N12 N 1.0418(2) 0.88808(18) 0.13907(15) 0.0188(5) Uani 1 1 d . . . . .
H12 H 1.0106 0.9112 0.1955 0.023 Uiso 1 1 calc R U . . .
N12' N -0.07243(19) 0.62036(17) 0.68306(14) 0.0163(4) Uani 1 1 d . . . . .
H12' H -0.0254 0.5696 0.6692 0.020 Uiso 1 1 calc R U . . .
N1' N 0.13080(19) 0.79756(18) 0.53053(14) 0.0164(4) Uani 1 1 d . . . . .
C14 C 1.2281(2) 0.8009(2) 0.12517(19) 0.0228(5) Uani 1 1 d . . . . .
H14A H 1.2154 0.7619 0.1925 0.027 Uiso 1 1 calc R U . . .
H14B H 1.3284 0.8191 0.1144 0.027 Uiso 1 1 calc R U . . .
C15 C 1.1321(2) 0.7129(2) 0.03395(17) 0.0181(5) Uani 1 1 d . . . . .
H15A H 1.1491 0.6322 0.0357 0.022 Uiso 1 1 calc R U . . .
H15B H 1.1575 0.7465 -0.0337 0.022 Uiso 1 1 calc R U . . .
C16 C 0.9736(2) 0.6913(2) 0.03630(15) 0.0141(5) Uani 1 1 d . . . . .
C17 C 0.9205(2) 0.61261(19) 0.12726(15) 0.0139(5) Uani 1 1 d . . . . .
C10 C 0.7706(2) 0.7418(2) 0.17057(16) 0.0148(5) Uani 1 1 d . . . . .
H10 H 0.8329 0.8038 0.2287 0.018 Uiso 1 1 calc R U . . .
C5 C 0.6166(2) 0.7172(2) 0.19138(17) 0.0185(5) Uani 1 1 d . . . . .
H5 H 0.6038 0.7999 0.2029 0.022 Uiso 1 1 calc R U . . .
C6 C 0.5082(2) 0.6473(2) 0.09645(19) 0.0224(5) Uani 1 1 d . . . . .
H6A H 0.5165 0.5641 0.0824 0.027 Uiso 1 1 calc R U . . .
H6B H 0.4113 0.6364 0.1127 0.027 Uiso 1 1 calc R U . . .
C13 C 1.1923(3) 0.9199(2) 0.13120(19) 0.0232(5) Uani 1 1 d . . . . .
H13A H 1.2492 0.9752 0.1940 0.028 Uiso 1 1 calc R U . . .
H13B H 1.2138 0.9635 0.0670 0.028 Uiso 1 1 calc R U . . .
C11 C 0.9463(2) 0.8152(2) 0.04669(16) 0.0160(5) Uani 1 1 d . . . . .
H11 H 0.9668 0.8592 -0.0184 0.019 Uiso 1 1 calc R U . . .
C2 C 0.7825(2) 0.5621(2) 0.27005(17) 0.0184(5) Uani 1 1 d . . . . .
H2A H 0.8464 0.6117 0.3330 0.022 Uiso 1 1 calc R U . . .
H2B H 0.8020 0.4828 0.2614 0.022 Uiso 1 1 calc R U . . .
C3 C 0.6297(2) 0.5356(2) 0.28898(17) 0.0194(5) Uani 1 1 d . . . . .
H3A H 0.6161 0.4970 0.3564 0.023 Uiso 1 1 calc R U . . .
H3B H 0.5656 0.4766 0.2309 0.023 Uiso 1 1 calc R U . . .
C4 C 0.5924(2) 0.6546(2) 0.29393(18) 0.0198(5) Uani 1 1 d . . . . .
H4A H 0.6520 0.7115 0.3550 0.024 Uiso 1 1 calc R U . . .
H4B H 0.4918 0.6356 0.3042 0.024 Uiso 1 1 calc R U . . .
C9 C 0.7951(2) 0.8003(2) 0.06589(16) 0.0170(5) Uani 1 1 d . . . . .
H9 H 0.7894 0.8858 0.0766 0.020 Uiso 1 1 calc R U . . .
C8 C 0.6802(3) 0.7324(2) -0.02774(17) 0.0205(5) Uani 1 1 d . . . . .
H8A H 0.6962 0.7796 -0.0907 0.025 Uiso 1 1 calc R U . . .
H8B H 0.6877 0.6496 -0.0453 0.025 Uiso 1 1 calc R U . . .
C7 C 0.5322(3) 0.7179(2) -0.00160(19) 0.0249(6) Uani 1 1 d . . . . .
H7A H 0.4604 0.6722 -0.0623 0.030 Uiso 1 1 calc R U . . .
H7B H 0.5221 0.8005 0.0117 0.030 Uiso 1 1 calc R U . . .
C4' C 0.3943(3) 0.7482(3) 0.51219(19) 0.0270(6) Uani 1 1 d . . . . .
H4'1 H 0.4987 0.7764 0.5152 0.032 Uiso 1 1 calc R U . . .
H4'2 H 0.3579 0.6579 0.4916 0.032 Uiso 1 1 calc R U . . .
C5' C 0.3560(2) 0.7749(2) 0.62164(18) 0.0214(5) Uani 1 1 d . . . . .
H5' H 0.3851 0.7172 0.6687 0.026 Uiso 1 1 calc R U . . .
C10' C 0.1948(2) 0.7423(2) 0.61799(16) 0.0156(5) Uani 1 1 d . . . . .
H10' H 0.1529 0.6503 0.6032 0.019 Uiso 1 1 calc R U . . .
C9' C 0.1569(2) 0.7764(2) 0.72563(16) 0.0154(5) Uani 1 1 d . . . . .
H9' H 0.1784 0.7169 0.7745 0.019 Uiso 1 1 calc R U . . .
C11' C -0.0029(2) 0.7516(2) 0.71643(16) 0.0157(5) Uani 1 1 d . . . . .
H11' H -0.0278 0.7713 0.7873 0.019 Uiso 1 1 calc R U . . .
C13' C -0.2264(2) 0.5804(2) 0.67454(18) 0.0211(5) Uani 1 1 d . . . . .
H13C H -0.2551 0.6026 0.7423 0.025 Uiso 1 1 calc R U . . .
H13D H -0.2662 0.4894 0.6583 0.025 Uiso 1 1 calc R U . . .
C14' C -0.2814(2) 0.6449(2) 0.58594(18) 0.0236(6) Uani 1 1 d . . . . .
H14C H -0.2559 0.6198 0.5177 0.028 Uiso 1 1 calc R U . . .
H14D H -0.3860 0.6209 0.5792 0.028 Uiso 1 1 calc R U . . .
C2' C 0.1699(3) 0.7739(3) 0.42571(17) 0.0234(6) Uani 1 1 d . . . . .
H2'1 H 0.1293 0.8192 0.3734 0.028 Uiso 1 1 calc R U . . .
H2'2 H 0.1293 0.6843 0.4024 0.028 Uiso 1 1 calc R U . . .
C3' C 0.3300(3) 0.8151(3) 0.42954(19) 0.0288(6) Uani 1 1 d . . . . .
H3'1 H 0.3703 0.9058 0.4480 0.035 Uiso 1 1 calc R U . . .
H3'2 H 0.3539 0.7962 0.3589 0.035 Uiso 1 1 calc R U . . .
C6' C 0.4392(3) 0.9058(2) 0.6717(2) 0.0256(6) Uani 1 1 d . . . . .
H6'1 H 0.5420 0.9198 0.6748 0.031 Uiso 1 1 calc R U . . .
H6'2 H 0.4148 0.9669 0.6274 0.031 Uiso 1 1 calc R U . . .
C7' C 0.4050(3) 0.9242(2) 0.78294(19) 0.0253(6) Uani 1 1 d . . . . .
H7'1 H 0.4611 1.0086 0.8153 0.030 Uiso 1 1 calc R U . . .
H7'2 H 0.4294 0.8636 0.8278 0.030 Uiso 1 1 calc R U . . .
C8' C 0.2473(3) 0.9063(2) 0.77590(17) 0.0203(5) Uani 1 1 d . . . . .
H8'1 H 0.2246 0.9691 0.7329 0.024 Uiso 1 1 calc R U . . .
H8'2 H 0.2239 0.9187 0.8479 0.024 Uiso 1 1 calc R U . . .
C17' C 0.0109(2) 0.8263(2) 0.53143(16) 0.0152(5) Uani 1 1 d . . . . .
C16' C -0.0535(2) 0.8289(2) 0.63514(16) 0.0158(5) Uani 1 1 d . . . . .
C15' C -0.2159(3) 0.7843(2) 0.61165(18) 0.0221(5) Uani 1 1 d . . . . .
H15C H -0.2539 0.8094 0.6740 0.027 Uiso 1 1 calc R U . . .
H15D H -0.2450 0.8260 0.5510 0.027 Uiso 1 1 calc R U . . .

loop_
_atom_site_aniso_label
_atom_site_aniso_U_11
_atom_site_aniso_U_22
_atom_site_aniso_U_33
_atom_site_aniso_U_23
_atom_site_aniso_U_13
_atom_site_aniso_U_12
O16 0.0268(8) 0.0157(8) 0.0082(7) -0.0035(5) 0.0047(6) 0.0107(6)
O17 0.0297(9) 0.0176(9) 0.0122(7) 0.0027(6) 0.0094(6) 0.0132(7)
O17' 0.0248(8) 0.0209(9) 0.0091(7) 0.0013(6) 0.0041(6) 0.0074(6)
O16' 0.0392(10) 0.0166(9) 0.0101(8) 0.0009(6) 0.0062(7) 0.0129(7)
N1 0.0223(9) 0.0151(10) 0.0087(9) 0.0014(7) 0.0073(7) 0.0068(7)
N12 0.0236(10) 0.0183(10) 0.0137(9) -0.0044(7) 0.0091(8) 0.0039(7)
N12' 0.0214(10) 0.0150(10) 0.0126(9) 0.0011(7) 0.0059(7) 0.0050(7)
N1' 0.0219(10) 0.0208(10) 0.0072(9) 0.0025(7) 0.0050(7) 0.0068(7)
C14 0.0216(11) 0.0234(13) 0.0214(12) -0.0043(9) 0.0063(9) 0.0041(9)
C15 0.0219(11) 0.0207(12) 0.0141(10) 0.0006(8) 0.0109(9) 0.0071(9)
C16 0.0202(11) 0.0161(11) 0.0067(9) 0.0002(7) 0.0065(8) 0.0055(8)
C17 0.0207(10) 0.0118(11) 0.0082(10) -0.0034(7) 0.0034(8) 0.0040(8)
C10 0.0229(11) 0.0130(11) 0.0095(10) -0.0010(7) 0.0070(8) 0.0061(8)
C5 0.0237(11) 0.0182(12) 0.0170(11) -0.0013(8) 0.0090(9) 0.0096(9)
C6 0.0227(12) 0.0240(13) 0.0211(12) -0.0029(9) 0.0047(9) 0.0085(9)
C13 0.0230(12) 0.0204(13) 0.0222(12) -0.0052(9) 0.0097(9) 0.0002(9)
C11 0.0264(12) 0.0142(11) 0.0088(10) 0.0000(8) 0.0086(8) 0.0064(9)
C2 0.0249(12) 0.0198(12) 0.0135(10) 0.0049(8) 0.0099(9) 0.0086(9)
C3 0.0248(12) 0.0196(12) 0.0139(10) 0.0022(8) 0.0110(9) 0.0040(9)
C4 0.0229(11) 0.0210(12) 0.0164(11) -0.0017(8) 0.0117(9) 0.0056(9)
C9 0.0280(12) 0.0152(11) 0.0109(10) 0.0007(8) 0.0073(9) 0.0098(9)
C8 0.0319(13) 0.0229(13) 0.0106(10) 0.0000(8) 0.0046(9) 0.0141(10)
C7 0.0297(13) 0.0292(14) 0.0190(12) -0.0033(9) 0.0012(10) 0.0157(10)
C4' 0.0231(12) 0.0436(16) 0.0183(12) 0.0044(10) 0.0068(9) 0.0148(11)
C5' 0.0229(12) 0.0268(13) 0.0155(11) 0.0030(9) 0.0037(9) 0.0090(9)
C10' 0.0219(11) 0.0156(11) 0.0100(10) 0.0010(8) 0.0031(8) 0.0067(8)
C9' 0.0233(11) 0.0160(11) 0.0072(10) 0.0005(8) 0.0031(8) 0.0064(9)
C11' 0.0252(11) 0.0161(11) 0.0076(9) 0.0000(8) 0.0064(8) 0.0078(9)
C13' 0.0227(12) 0.0233(13) 0.0160(11) 0.0038(9) 0.0079(9) 0.0033(9)
C14' 0.0212(12) 0.0318(14) 0.0160(11) 0.0052(9) 0.0048(9) 0.0048(10)
C2' 0.0237(12) 0.0404(15) 0.0088(10) 0.0029(9) 0.0072(9) 0.0123(10)
C3' 0.0248(13) 0.0494(17) 0.0160(11) 0.0065(10) 0.0117(10) 0.0137(11)
C6' 0.0211(12) 0.0272(14) 0.0268(13) 0.0052(10) 0.0040(10) 0.0047(10)
C7' 0.0281(13) 0.0197(13) 0.0215(12) -0.0009(9) -0.0041(10) 0.0016(9)
C8' 0.0290(12) 0.0169(12) 0.0134(10) -0.0009(8) 0.0034(9) 0.0054(9)
C17' 0.0228(11) 0.0120(11) 0.0092(10) -0.0003(7) 0.0044(8) 0.0030(8)
C16' 0.0254(12) 0.0144(11) 0.0099(10) 0.0003(8) 0.0067(8) 0.0081(9)
C15' 0.0264(12) 0.0307(14) 0.0146(11) 0.0060(9) 0.0097(9) 0.0137(10)

loop_
_atom_type_symbol
_atom_type_description
_atom_type_scat_dispersion_real
_atom_type_scat_dispersion_imag
_atom_type_scat_source
C C 0.0181 0.0091 'International Tables Vol C Tables 4.2.6.8 and 6.1.1.4'
H H 0.0000 0.0000 'International Tables Vol C Tables 4.2.6.8 and 6.1.1.4'
N N 0.0311 0.0180 'International Tables Vol C Tables 4.2.6.8 and 6.1.1.4'
O O 0.0492 0.0322 'International Tables Vol C Tables 4.2.6.8 and 6.1.1.4'

loop_
_geom_angle_atom_site_label_1
_geom_angle_atom_site_label_2
_geom_angle_atom_site_label_3
_geom_angle
_geom_angle_site_symmetry_1
_geom_angle_site_symmetry_3
_geom_angle_publ_flag
C16 O16 H16 109.5 . . ?
C16' O16' H16' 109.5 . . ?
C17 N1 C2 116.07(18) . . ?
C17 N1 C10 123.92(18) . . ?
C2 N1 C10 114.95(16) . . ?
C13 N12 C11 115.26(17) . . ?
C13 N12 H12 122.4 . . ?
C11 N12 H12 122.4 . . ?
C13' N12' C11' 114.23(18) . . ?
C13' N12' H12' 122.9 . . ?
C11' N12' H12' 122.9 . . ?
C17' N1' C2' 116.73(18) . . ?
C17' N1' C10' 124.50(17) . . ?
C2' N1' C10' 114.58(18) . . ?
C13 C14 C15 109.6(2) . . ?
C13 C14 H14A 109.7 . . ?
C15 C14 H14A 109.7 . . ?
C13 C14 H14B 109.7 . . ?
C15 C14 H14B 109.7 . . ?
H14A C14 H14B 108.2 . . ?
C14 C15 C16 113.68(17) . . ?
C14 C15 H15A 108.8 . . ?
C16 C15 H15A 108.8 . . ?
C14 C15 H15B 108.8 . . ?
C16 C15 H15B 108.8 . . ?
H15A C15 H15B 107.7 . . ?
O16 C16 C11 110.01(17) . . ?
O16 C16 C15 108.19(16) . . ?
C11 C16 C15 110.17(18) . . ?
O16 C16 C17 106.53(16) . . ?
C11 C16 C17 110.86(16) . . ?
C15 C16 C17 110.98(17) . . ?
O17 C17 N1 121.37(19) . . ?
O17 C17 C16 118.58(18) . . ?
N1 C17 C16 119.88(19) . . ?
N1 C10 C9 111.79(16) . . ?
N1 C10 C5 112.33(17) . . ?
C9 C10 C5 111.27(18) . . ?
N1 C10 H10 107.0 . . ?
C9 C10 H10 107.0 . . ?
C5 C10 H10 107.0 . . ?
C6 C5 C4 113.0(2) . . ?
C6 C5 C10 112.60(18) . . ?
C4 C5 C10 110.65(18) . . ?
C6 C5 H5 106.7 . . ?
C4 C5 H5 106.7 . . ?
C10 C5 H5 106.7 . . ?
C7 C6 C5 110.6(2) . . ?
C7 C6 H6A 109.5 . . ?
C5 C6 H6A 109.5 . . ?
C7 C6 H6B 109.5 . . ?
C5 C6 H6B 109.5 . . ?
H6A C6 H6B 108.1 . . ?
N12 C13 C14 107.95(19) . . ?
N12 C13 H13A 110.1 . . ?
C14 C13 H13A 110.1 . . ?
N12 C13 H13B 110.1 . . ?
C14 C13 H13B 110.1 . . ?
H13A C13 H13B 108.4 . . ?
N12 C11 C9 107.57(16) . . ?
N12 C11 C16 107.01(18) . . ?
C9 C11 C16 112.44(18) . . ?
N12 C11 H11 109.9 . . ?
C9 C11 H11 109.9 . . ?
C16 C11 H11 109.9 . . ?
N1 C2 C3 112.61(18) . . ?
N1 C2 H2A 109.1 . . ?
C3 C2 H2A 109.1 . . ?
N1 C2 H2B 109.1 . . ?
C3 C2 H2B 109.1 . . ?
H2A C2 H2B 107.8 . . ?
C2 C3 C4 110.53(18) . . ?
C2 C3 H3A 109.5 . . ?
C4 C3 H3A 109.5 . . ?
C2 C3 H3B 109.5 . . ?
C4 C3 H3B 109.5 . . ?
H3A C3 H3B 108.1 . . ?
C3 C4 C5 110.19(17) . . ?
C3 C4 H4A 109.6 . . ?
C5 C4 H4A 109.6 . . ?
C3 C4 H4B 109.6 . . ?
C5 C4 H4B 109.6 . . ?
H4A C4 H4B 108.1 . . ?
C11 C9 C10 108.70(18) . . ?
C11 C9 C8 114.46(17) . . ?
C10 C9 C8 113.34(18) . . ?
C11 C9 H9 106.6 . . ?
C10 C9 H9 106.6 . . ?
C8 C9 H9 106.6 . . ?
C7 C8 C9 111.42(18) . . ?
C7 C8 H8A 109.3 . . ?
C9 C8 H8A 109.3 . . ?
C7 C8 H8B 109.3 . . ?
C9 C8 H8B 109.3 . . ?
H8A C8 H8B 108.0 . . ?
C8 C7 C6 109.47(19) . . ?
C8 C7 H7A 109.8 . . ?
C6 C7 H7A 109.8 . . ?
C8 C7 H7B 109.8 . . ?
C6 C7 H7B 109.8 . . ?
H7A C7 H7B 108.2 . . ?
C3' C4' C5' 110.2(2) . . ?
C3' C4' H4'1 109.6 . . ?
C5' C4' H4'1 109.6 . . ?
C3' C4' H4'2 109.6 . . ?
C5' C4' H4'2 109.6 . . ?
H4'1 C4' H4'2 108.1 . . ?
C6' C5' C4' 112.8(2) . . ?
C6' C5' C10' 113.39(19) . . ?
C4' C5' C10' 111.14(18) . . ?
C6' C5' H5' 106.3 . . ?
C4' C5' H5' 106.3 . . ?
C10' C5' H5' 106.3 . . ?
N1' C10' C9' 111.95(18) . . ?
N1' C10' C5' 112.28(17) . . ?
C9' C10' C5' 111.24(17) . . ?
N1' C10' H10' 107.0 . . ?
C9' C10' H10' 107.0 . . ?
C5' C10' H10' 107.0 . . ?
C11' C9' C10' 109.57(17) . . ?
C11' C9' C8' 114.33(18) . . ?
C10' C9' C8' 113.75(18) . . ?
C11' C9' H9' 106.2 . . ?
C10' C9' H9' 106.2 . . ?
C8' C9' H9' 106.2 . . ?
N12' C11' C9' 107.38(17) . . ?
N12' C11' C16' 109.45(17) . . ?
C9' C11' C16' 111.86(17) . . ?
N12' C11' H11' 109.4 . . ?
C9' C11' H11' 109.4 . . ?
C16' C11' H11' 109.4 . . ?
N12' C13' C14' 107.98(17) . . ?
N12' C13' H13C 110.1 . . ?
C14' C13' H13C 110.1 . . ?
N12' C13' H13D 110.1 . . ?
C14' C13' H13D 110.1 . . ?
H13C C13' H13D 108.4 . . ?
C15' C14' C13' 108.95(19) . . ?
C15' C14' H14C 109.9 . . ?
C13' C14' H14C 109.9 . . ?
C15' C14' H14D 109.9 . . ?
C13' C14' H14D 109.9 . . ?
H14C C14' H14D 108.3 . . ?
N1' C2' C3' 111.04(19) . . ?
N1' C2' H2'1 109.4 . . ?
C3' C2' H2'1 109.4 . . ?
N1' C2' H2'2 109.4 . . ?
C3' C2' H2'2 109.4 . . ?
H2'1 C2' H2'2 108.0 . . ?
C2' C3' C4' 109.9(2) . . ?
C2' C3' H3'1 109.7 . . ?
C4' C3' H3'1 109.7 . . ?
C2' C3' H3'2 109.7 . . ?
C4' C3' H3'2 109.7 . . ?
H3'1 C3' H3'2 108.2 . . ?
C7' C6' C5' 110.6(2) . . ?
C7' C6' H6'1 109.5 . . ?
C5' C6' H6'1 109.5 . . ?
C7' C6' H6'2 109.5 . . ?
C5' C6' H6'2 109.5 . . ?
H6'1 C6' H6'2 108.1 . . ?
C6' C7' C8' 108.58(19) . . ?
C6' C7' H7'1 110.0 . . ?
C8' C7' H7'1 110.0 . . ?
C6' C7' H7'2 110.0 . . ?
C8' C7' H7'2 110.0 . . ?
H7'1 C7' H7'2 108.4 . . ?
C7' C8' C9' 111.46(19) . . ?
C7' C8' H8'1 109.3 . . ?
C9' C8' H8'1 109.3 . . ?
C7' C8' H8'2 109.3 . . ?
C9' C8' H8'2 109.3 . . ?
H8'1 C8' H8'2 108.0 . . ?
O17' C17' N1' 122.08(19) . . ?
O17' C17' C16' 117.4(2) . . ?
N1' C17' C16' 120.47(19) . . ?
O16' C16' C15' 108.21(18) . . ?
O16' C16' C11' 107.62(17) . . ?
C15' C16' C11' 110.58(18) . . ?
O16' C16' C17' 108.01(17) . . ?
C15' C16' C17' 110.35(17) . . ?
C11' C16' C17' 111.93(18) . . ?
C14' C15' C16' 113.71(19) . . ?
C14' C15' H15C 108.8 . . ?
C16' C15' H15C 108.8 . . ?
C14' C15' H15D 108.8 . . ?
C16' C15' H15D 108.8 . . ?
H15C C15' H15D 107.7 . . ?

loop_
_geom_bond_atom_site_label_1
_geom_bond_atom_site_label_2
_geom_bond_distance
_geom_bond_site_symmetry_2
_geom_bond_publ_flag
O16 C16 1.428(2) . ?
O16 H16 0.8400 . ?
O17 C17 1.236(3) . ?
O17' C17' 1.239(3) . ?
O16' C16' 1.426(3) . ?
O16' H16' 0.8400 . ?
N1 C17 1.356(3) . ?
N1 C2 1.475(3) . ?
N1 C10 1.482(3) . ?
N12 C13 1.456(3) . ?
N12 C11 1.459(3) . ?
N12 H12 0.8800 . ?
N12' C13' 1.456(3) . ?
N12' C11' 1.457(3) . ?
N12' H12' 0.8800 . ?
N1' C17' 1.346(3) . ?
N1' C2' 1.474(3) . ?
N1' C10' 1.486(3) . ?
C14 C13 1.513(4) . ?
C14 C15 1.516(3) . ?
C14 H14A 0.9900 . ?
C14 H14B 0.9900 . ?
C15 C16 1.536(3) . ?
C15 H15A 0.9900 . ?
C15 H15B 0.9900 . ?
C16 C11 1.527(3) . ?
C16 C17 1.545(3) . ?
C10 C9 1.533(3) . ?
C10 C5 1.540(3) . ?
C10 H10 1.0000 . ?
C5 C6 1.526(3) . ?
C5 C4 1.529(3) . ?
C5 H5 1.0000 . ?
C6 C7 1.523(3) . ?
C6 H6A 0.9900 . ?
C6 H6B 0.9900 . ?
C13 H13A 0.9900 . ?
C13 H13B 0.9900 . ?
C11 C9 1.525(3) . ?
C11 H11 1.0000 . ?
C2 C3 1.519(3) . ?
C2 H2A 0.9900 . ?
C2 H2B 0.9900 . ?
C3 C4 1.521(3) . ?
C3 H3A 0.9900 . ?
C3 H3B 0.9900 . ?
C4 H4A 0.9900 . ?
C4 H4B 0.9900 . ?
C9 C8 1.540(3) . ?
C9 H9 1.0000 . ?
C8 C7 1.522(3) . ?
C8 H8A 0.9900 . ?
C8 H8B 0.9900 . ?
C7 H7A 0.9900 . ?
C7 H7B 0.9900 . ?
C4' C3' 1.530(4) . ?
C4' C5' 1.533(3) . ?
C4' H4'1 0.9900 . ?
C4' H4'2 0.9900 . ?
C5' C6' 1.527(3) . ?
C5' C10' 1.537(3) . ?
C5' H5' 1.0000 . ?
C10' C9' 1.533(3) . ?
C10' H10' 1.0000 . ?
C9' C11' 1.528(3) . ?
C9' C8' 1.534(3) . ?
C9' H9' 1.0000 . ?
C11' C16' 1.536(3) . ?
C11' H11' 1.0000 . ?
C13' C14' 1.521(3) . ?
C13' H13C 0.9900 . ?
C13' H13D 0.9900 . ?
C14' C15' 1.520(4) . ?
C14' H14C 0.9900 . ?
C14' H14D 0.9900 . ?
C2' C3' 1.521(3) . ?
C2' H2'1 0.9900 . ?
C2' H2'2 0.9900 . ?
C3' H3'1 0.9900 . ?
C3' H3'2 0.9900 . ?
C6' C7' 1.519(3) . ?
C6' H6'1 0.9900 . ?
C6' H6'2 0.9900 . ?
C7' C8' 1.522(3) . ?
C7' H7'1 0.9900 . ?
C7' H7'2 0.9900 . ?
C8' H8'1 0.9900 . ?
C8' H8'2 0.9900 . ?
C17' C16' 1.544(3) . ?
C16' C15' 1.534(3) . ?
C15' H15C 0.9900 . ?
C15' H15D 0.9900 . ?

loop_
_geom_hbond_atom_site_label_D
_geom_hbond_atom_site_label_H
_geom_hbond_atom_site_label_A
_geom_hbond_distance_DH
_geom_hbond_distance_HA
_geom_hbond_distance_DA
_geom_hbond_angle_DHA
_geom_hbond_site_symmetry_A
N12 H12 O16' 0.88 2.16 2.972(2) 153.1 2_676
O16' H16' O17' 0.84 1.95 2.768(2) 164.1 2_576
O16 H16 O17 0.84 1.95 2.773(2) 165.8 2_765
N12 H12 O16' 0.88 2.16 2.972(2) 153.1 2_676
O16' H16' O17' 0.84 1.95 2.768(2) 164.1 2_576
O16 H16 O17 0.84 1.95 2.773(2) 165.8 2_765
N12 H12 O16' 0.88 2.16 2.972(2) 153.1 2_676
O16' H16' O17' 0.84 1.95 2.768(2) 164.1 2_576
O16 H16 O17 0.84 1.95 2.773(2) 165.8 2_765
N12 H12 O16' 0.88 2.16 2.972(2) 153.1 2_676
O16' H16' O17' 0.84 1.95 2.768(2) 164.1 2_576
O16 H16 O17 0.84 1.95 2.773(2) 165.8 2_765
N12 H12 O16' 0.88 2.16 2.972(2) 153.1 2_676
O16' H16' O17' 0.84 1.95 2.768(2) 164.1 2_576
O16 H16 O17 0.84 1.95 2.773(2) 165.8 2_765
N12 H12 O16' 0.88 2.16 2.972(2) 153.1 2_676
O16' H16' O17' 0.84 1.95 2.768(2) 164.1 2_576
O16 H16 O17 0.84 1.95 2.773(2) 165.8 2_765
N12 H12 O16' 0.88 2.16 2.972(2) 153.1 2_676
O16' H16' O17' 0.84 1.95 2.768(2) 164.1 2_576
O16 H16 O17 0.84 1.95 2.773(2) 165.8 2_765
O16 H16 O17 0.84 1.95 2.773(2) 165.8 2_765
O16' H16' O17' 0.84 1.95 2.768(2) 164.1 2_576
N12 H12 O16' 0.88 2.16 2.972(2) 153.1 2_676
O16 H16 O17 0.84 1.95 2.773(2) 165.8 2_765
O16' H16' O17' 0.84 1.95 2.768(2) 164.1 2_576
N12 H12 O16' 0.88 2.16 2.972(2) 153.1 2_676
O16 H16 O17 0.84 1.95 2.773(2) 165.8 2_765
O16' H16' O17' 0.84 1.95 2.768(2) 164.1 2_576
N12 H12 O16' 0.88 2.16 2.972(2) 153.1 2_676
O16 H16 O17 0.84 1.95 2.773(2) 165.8 2_765
O16' H16' O17' 0.84 1.95 2.768(2) 164.1 2_576
N12 H12 O16' 0.88 2.16 2.972(2) 153.1 2_676
O16 H16 O17 0.84 1.95 2.773(2) 165.8 2_765
O16' H16' O17' 0.84 1.95 2.768(2) 164.1 2_576
N12 H12 O16' 0.88 2.16 2.972(2) 153.1 2_676
O16 H16 O17 0.84 1.95 2.773(2) 165.8 2_765
O16' H16' O17' 0.84 1.95 2.768(2) 164.1 2_576
N12 H12 O16' 0.88 2.16 2.972(2) 153.1 2_676

loop_
_geom_torsion_atom_site_label_1
_geom_torsion_atom_site_label_2
_geom_torsion_atom_site_label_3
_geom_torsion_atom_site_label_4
_geom_torsion
_geom_torsion_site_symmetry_1
_geom_torsion_site_symmetry_2
_geom_torsion_site_symmetry_3
_geom_torsion_site_symmetry_4
_geom_torsion_publ_flag
C13 C14 C15 C16 -52.3(3) . . . . ?
C14 C15 C16 O16 172.27(19) . . . . ?
C14 C15 C16 C11 52.0(2) . . . . ?
C14 C15 C16 C17 -71.2(2) . . . . ?
C2 N1 C17 O17 12.3(3) . . . . ?
C10 N1 C17 O17 165.81(19) . . . . ?
C2 N1 C17 C16 -172.42(18) . . . . ?
C10 N1 C17 C16 -18.9(3) . . . . ?
O16 C16 C17 O17 82.0(2) . . . . ?
C11 C16 C17 O17 -158.32(19) . . . . ?
C15 C16 C17 O17 -35.5(3) . . . . ?
O16 C16 C17 N1 -93.4(2) . . . . ?
C11 C16 C17 N1 26.3(3) . . . . ?
C15 C16 C17 N1 149.06(19) . . . . ?
C17 N1 C10 C9 31.1(3) . . . . ?
C2 N1 C10 C9 -175.17(18) . . . . ?
C17 N1 C10 C5 156.99(19) . . . . ?
C2 N1 C10 C5 -49.3(2) . . . . ?
N1 C10 C5 C6 -75.8(2) . . . . ?
C9 C10 C5 C6 50.4(3) . . . . ?
N1 C10 C5 C4 51.7(2) . . . . ?
C9 C10 C5 C4 177.93(18) . . . . ?
C4 C5 C6 C7 176.58(19) . . . . ?
C10 C5 C6 C7 -57.1(3) . . . . ?
C11 N12 C13 C14 -64.7(3) . . . . ?
C15 C14 C13 N12 55.2(2) . . . . ?
C13 N12 C11 C9 -175.49(18) . . . . ?
C13 N12 C11 C16 63.5(2) . . . . ?
O16 C16 C11 N12 -172.79(15) . . . . ?
C15 C16 C11 N12 -53.6(2) . . . . ?
C17 C16 C11 N12 69.6(2) . . . . ?
O16 C16 C11 C9 69.3(2) . . . . ?
C15 C16 C11 C9 -171.51(16) . . . . ?
C17 C16 C11 C9 -48.3(2) . . . . ?
C17 N1 C2 C3 -153.46(19) . . . . ?
C10 N1 C2 C3 50.7(2) . . . . ?
N1 C2 C3 C4 -54.3(2) . . . . ?
C2 C3 C4 C5 57.7(2) . . . . ?
C6 C5 C4 C3 70.8(2) . . . . ?
C10 C5 C4 C3 -56.5(2) . . . . ?
N12 C11 C9 C10 -56.0(2) . . . . ?
C16 C11 C9 C10 61.6(2) . . . . ?
N12 C11 C9 C8 176.17(19) . . . . ?
C16 C11 C9 C8 -66.3(2) . . . . ?
N1 C10 C9 C11 -50.2(2) . . . . ?
C5 C10 C9 C11 -176.66(17) . . . . ?
N1 C10 C9 C8 78.3(2) . . . . ?
C5 C10 C9 C8 -48.2(2) . . . . ?
C11 C9 C8 C7 178.40(19) . . . . ?
C10 C9 C8 C7 53.0(3) . . . . ?
C9 C8 C7 C6 -58.0(3) . . . . ?
C5 C6 C7 C8 60.3(3) . . . . ?
C3' C4' C5' C6' -74.0(3) . . . . ?
C3' C4' C5' C10' 54.6(3) . . . . ?
C17' N1' C10' C9' -27.1(3) . . . . ?
C2' N1' C10' C9' 176.78(18) . . . . ?
C17' N1' C10' C5' -153.0(2) . . . . ?
C2' N1' C10' C5' 50.8(3) . . . . ?
C6' C5' C10' N1' 78.1(2) . . . . ?
C4' C5' C10' N1' -50.2(3) . . . . ?
C6' C5' C10' C9' -48.2(3) . . . . ?
C4' C5' C10' C9' -176.5(2) . . . . ?
N1' C10' C9' C11' 49.2(2) . . . . ?
C5' C10' C9' C11' 175.77(18) . . . . ?
N1' C10' C9' C8' -80.1(2) . . . . ?
C5' C10' C9' C8' 46.4(3) . . . . ?
C13' N12' C11' C9' 177.71(16) . . . . ?
C13' N12' C11' C16' -60.7(2) . . . . ?
C10' C9' C11' N12' 59.6(2) . . . . ?
C8' C9' C11' N12' -171.40(17) . . . . ?
C10' C9' C11' C16' -60.5(2) . . . . ?
C8' C9' C11' C16' 68.5(2) . . . . ?
C11' N12' C13' C14' 65.1(2) . . . . ?
N12' C13' C14' C15' -58.4(2) . . . . ?
C17' N1' C2' C3' 147.3(2) . . . . ?
C10' N1' C2' C3' -54.6(3) . . . . ?
N1' C2' C3' C4' 57.7(3) . . . . ?
C5' C4' C3' C2' -58.4(3) . . . . ?
C4' C5' C6' C7' -176.0(2) . . . . ?
C10' C5' C6' C7' 56.6(3) . . . . ?
C5' C6' C7' C8' -61.0(3) . . . . ?
C6' C7' C8' C9' 59.4(2) . . . . ?
C11' C9' C8' C7' 179.77(18) . . . . ?
C10' C9' C8' C7' -53.3(2) . . . . ?
C2' N1' C17' O17' -14.4(3) . . . . ?
C10' N1' C17' O17' -170.13(19) . . . . ?
C2' N1' C17' C16' 168.68(19) . . . . ?
C10' N1' C17' C16' 13.0(3) . . . . ?
N12' C11' C16' O16' 168.08(16) . . . . ?
C9' C11' C16' O16' -73.0(2) . . . . ?
N12' C11' C16' C15' 50.1(2) . . . . ?
C9' C11' C16' C15' 168.96(17) . . . . ?
N12' C11' C16' C17' -73.4(2) . . . . ?
C9' C11' C16' C17' 45.5(2) . . . . ?
O17' C17' C16' O16' -80.3(2) . . . . ?
N1' C17' C16' O16' 96.8(2) . . . . ?
O17' C17' C16' C15' 37.9(3) . . . . ?
N1' C17' C16' C15' -145.1(2) . . . . ?
O17' C17' C16' C11' 161.45(19) . . . . ?
N1' C17' C16' C11' -21.5(3) . . . . ?
C13' C14' C15' C16' 53.5(2) . . . . ?
O16' C16' C15' C14' -167.04(17) . . . . ?
C11' C16' C15' C14' -49.4(2) . . . . ?
C17' C16' C15' C14' 75.0(2) . . . . ?
